data_7048969
loop_
_publ_author_name
'Suzuki, Kosuke'
'Minato, Takuo'
'Tominaga, Naoto'
'Okumo, Ichiro'
'Yonesato, Kentaro'
'Mizuno, Noritaka'
'Yamaguchi, Kazuya'

_publ_section_title
;
 Hexavacant \g-Dawson-type phosphotungstates supporting an edge-sharing
 bis(square-pyramidal)
 {O<sub>2</sub>M(\m<sub>3</sub>-O)<sub>2</sub>(\m-OAc)MO<sub>2</sub>} core
 (M = Mn<sup>2+</sup>, Co<sup>2+</sup>, Ni<sup>2+</sup>, Cu<sup>2+</sup>,
 or Zn<sup>2+</sup>).
;
_journal_issue 21
_journal_name_full 'Dalton transactions (Cambridge, England : 2003)'
_journal_page_first 7281
_journal_page_last 7289
_journal_paper_doi 10.1039/c8dt04850a
_journal_volume 48
_journal_year 2019
_chemical_formula_sum 'C54 H9 N5 Ni2 O48 P2 W12'
_chemical_formula_weight 3881.08
_space_group_crystal_system orthorhombic
_space_group_IT_number 20
_space_group_name_Hall 'C 2c 2'
_space_group_name_H-M_alt 'C 2 2 21'
_symmetry_space_group_name_Hall 'C 2c 2'
_symmetry_space_group_name_H-M 'C 2 2 21'
_atom_sites_solution_hydrogens geom
_audit_creation_method SHELXL-2014/6
_audit_update_record
;
2018-12-06 deposited with the CCDC.
2019-02-12 downloaded from the CCDC.
;
_cell_angle_alpha 90
_cell_angle_beta 90
_cell_angle_gamma 90
_cell_formula_units_Z 4
_cell_length_a 19.0988(2)
_cell_length_b 28.2884(4)
_cell_length_c 24.8669(3)
_cell_measurement_reflns_used 9850
_cell_measurement_temperature 123(2)
_cell_measurement_theta_max 29.450
_cell_measurement_theta_min 1.286
_cell_volume 13435.0(3)
_computing_cell_refinement HKL2000
_computing_data_collection 'Rigaku CrystalClear'
_computing_data_reduction HKL2000
_computing_structure_refinement 'SHELXL-2014/6 (Sheldrick, 2014)'
_computing_structure_solution 'SHELXS-97 (Sheldrick, 1990)'
_diffrn_ambient_temperature 123(2)
_diffrn_measured_fraction_theta_full 0.998
_diffrn_measured_fraction_theta_max 0.996
_diffrn_measurement_device_type CCD
_diffrn_radiation_type MoK\a
_diffrn_radiation_wavelength 0.71069
_diffrn_reflns_av_R_equivalents 0.075
_diffrn_reflns_av_unetI/netI 0.0218
_diffrn_reflns_Laue_measured_fraction_full 0.998
_diffrn_reflns_Laue_measured_fraction_max 0.996
_diffrn_reflns_number 9925
_diffrn_reflns_point_group_measured_fraction_full 0.538
_diffrn_reflns_point_group_measured_fraction_max 0.532
_diffrn_reflns_theta_full 25.240
_diffrn_reflns_theta_max 29.450
_diffrn_reflns_theta_min 1.286
_exptl_absorpt_coefficient_mu 10.584
_exptl_absorpt_correction_T_max 1.000
_exptl_absorpt_correction_T_min 0.532
_exptl_absorpt_correction_type empirical
_exptl_absorpt_process_details 'HKL2000 DENZO SCALEPACK'
_exptl_crystal_colour yellow
_exptl_crystal_density_diffrn 1.931
_exptl_crystal_density_method 'not measured'
_exptl_crystal_description plate
_exptl_crystal_F_000 6972
_exptl_crystal_size_max 0.07
_exptl_crystal_size_mid 0.07
_exptl_crystal_size_min 0.02
_refine_diff_density_max 1.897
_refine_diff_density_min -3.435
_refine_diff_density_rms 0.566
_refine_ls_abs_structure_details
;
No quotients, so Flack parameter determined by classical intensity fit
;
_refine_ls_abs_structure_Flack 0.02(2)
_refine_ls_extinction_method none
_refine_ls_goodness_of_fit_ref 1.147
_refine_ls_hydrogen_treatment constr
_refine_ls_matrix_type full
_refine_ls_number_parameters 397
_refine_ls_number_reflns 9925
_refine_ls_number_restraints 68
_refine_ls_restrained_S_all 1.150
_refine_ls_R_factor_all 0.0622
_refine_ls_R_factor_gt 0.0553
_refine_ls_shift/su_max 0.001
_refine_ls_shift/su_mean 0.000
_refine_ls_structure_factor_coef Fsqd
_refine_ls_weighting_details 'w=1/[\s^2^(Fo^2^)+(0.1269P)^2^] where P=(Fo^2^+2Fc^2^)/3'
_refine_ls_weighting_scheme calc
_refine_ls_wR_factor_gt 0.1723
_refine_ls_wR_factor_ref 0.1801
_reflns_Friedel_coverage 0.000
_reflns_Friedel_fraction_full 0.000
_reflns_Friedel_fraction_max 0.000
_reflns_number_gt 8089
_reflns_number_total 9925
_reflns_threshold_expression 'I > 2\s(I)'
_cod_data_source_file c8dt04850a2.cif
_cod_data_source_block Ni2
_cod_depositor_comments 'Adding full bibliography for 7048967--7048971.cif.'
_cod_database_code 7048969
_shelx_space_group_comment
;
The symmetry employed for this shelxl refinement is uniquely defined
by the following loop, which should always be used as a source of
symmetry information in preference to the above space-group names.
They are only intended as comments.
;
_shelxl_version_number 2014/6
_platon_squeeze_void_probe_radius 1.20

loop_
_space_group_symop_operation_xyz
'x, y, z'
'x, -y, -z'
'-x, y, -z+1/2'
'-x, -y, z+1/2'
'x+1/2, y+1/2, z'
'x+1/2, -y+1/2, -z'
'-x+1/2, y+1/2, -z+1/2'
'-x+1/2, -y+1/2, z+1/2'

loop_
_atom_site_label
_atom_site_type_symbol
_atom_site_fract_x
_atom_site_fract_y
_atom_site_fract_z
_atom_site_U_iso_or_equiv
_atom_site_adp_type
_atom_site_occupancy
_atom_site_site_symmetry_order
_atom_site_calc_flag
_atom_site_refinement_flags_posn
_atom_site_refinement_flags_adp
_atom_site_refinement_flags_occupancy
W1 W -0.09636(3) 0.36026(3) 0.39152(2) 0.0447(2) Uani 1 1 d . . .
W2 W -0.25251(3) 0.32822(4) 0.31580(3) 0.0540(2) Uani 1 1 d . . .
W3 W 0.25209(3) 0.32836(3) 0.31740(3) 0.0488(2) Uani 1 1 d . . .
W4 W 0.09449(3) 0.36077(3) 0.39212(2) 0.0440(2) Uani 1 1 d . . .
W5 W 0.09850(3) 0.25518(3) 0.17452(3) 0.04010(17) Uani 1 1 d . U .
W6 W 0.09813(3) 0.25504(2) 0.32606(2) 0.03827(16) Uani 1 1 d . U .
Ni1 Ni -0.00081(13) 0.42382(4) 0.30816(5) 0.0405(3) Uani 1 1 d . . .
P1 P 0.10093(11) 0.35715(8) 0.25151(16) 0.0294(4) Uani 1 1 d . . .
O1 O -0.0724(5) 0.4155(5) 0.3638(4) 0.051(3) Uani 1 1 d . . .
O2 O 0.0727(5) 0.4160(4) 0.3637(4) 0.049(3) Uani 1 1 d . . .
O3 O 0.0718(4) 0.4072(3) 0.2520(5) 0.0417(16) Uani 1 1 d . . .
O4 O -0.1190(5) 0.3726(5) 0.4557(4) 0.056(3) Uani 1 1 d . . .
O5 O -0.3211(6) 0.3184(7) 0.3602(5) 0.088(5) Uani 1 1 d . . .
O6 O 0.3184(5) 0.3124(6) 0.3597(4) 0.065(4) Uani 1 1 d . . .
O7 O 0.1189(6) 0.3734(7) 0.4587(4) 0.086(6) Uani 1 1 d . . .
O8 O 0.0031(5) 0.3450(3) 0.4025(3) 0.0449(18) Uani 1 1 d . . .
O9 O -0.1932(5) 0.3632(6) 0.3581(5) 0.058(3) Uani 1 1 d . . .
O10 O 0.2971(3) 0.3126(3) 0.2552(5) 0.051(2) Uani 1 1 d . . .
O11 O 0.1905(4) 0.3595(5) 0.3636(3) 0.039(2) Uani 1 1 d . . .
O12 O 0.1819(3) 0.3573(2) 0.2488(5) 0.0414(15) Uani 1 1 d . . .
O13 O 0.0765(5) 0.3343(4) 0.1981(3) 0.040(3) Uani 1 1 d . . .
O14 O 0.0758(4) 0.3297(4) 0.3012(3) 0.0247(17) Uani 1 1 d . . .
O15 O -0.1013(5) 0.2900(5) 0.3896(4) 0.048(3) Uani 1 1 d . . .
O16 O 0.1986(4) 0.2735(4) 0.1860(4) 0.034(2) Uani 1 1 d . . .
O17 O 0.2000(5) 0.2802(6) 0.3165(4) 0.063(4) Uani 1 1 d . . .
O18 O 0.1084(4) 0.2909(5) 0.3880(4) 0.045(3) Uani 1 1 d . . .
O19 O -0.0003(5) 0.2512(2) 0.1716(3) 0.0377(15) Uani 1 1 d . . .
O20 O 0.0974(3) 0.2460(2) 0.2518(5) 0.0373(14) Uani 1 1 d . U .
O21 O 0.1172(5) 0.1966(4) 0.1526(5) 0.057(3) Uani 1 1 d . . .
O22 O 0.1179(5) 0.2033(5) 0.3484(4) 0.053(3) Uani 1 1 d . U .
C201 C 0.3124(9) 0.4142(5) 0.2562(10) 0.070(4) Uiso 1 1 d . U .
C202 C 0.3524(15) 0.4610(7) 0.2526(15) 0.123(7) Uiso 1 1 d . U .
H20A H 0.3520 0.4720 0.2161 0.185 Uiso 1 1 calc R U .
H20B H 0.3304 0.4840 0.2754 0.185 Uiso 1 1 calc R U .
H20C H 0.3999 0.4562 0.2640 0.185 Uiso 1 1 calc R U .
O201 O 0.2950(6) 0.4005(4) 0.2046(5) 0.060(3) Uiso 1 1 d . U .
N201 N 0.3013(8) 0.3883(5) 0.2984(6) 0.059(3) Uiso 1 1 d . U .
C101 C 0.0000 0.5111(6) 0.2500 0.078(5) Uiso 1 2 d DS U P
C102 C 0.0000 0.5658(6) 0.2500 0.123(10) Uiso 1 2 d DS U P
H10A H 0.0072 0.5772 0.2860 0.184 Uiso 0.5 1 calc R U P
H10B H 0.0369 0.5772 0.2272 0.184 Uiso 0.5 1 calc R U P
H10C H -0.0442 0.5772 0.2368 0.184 Uiso 0.5 1 calc R U P
O101 O 0.0091(7) 0.4926(3) 0.2950(4) 0.061(2) Uiso 1 1 d . U .
N1 N 0.7838(10) 0.2084(5) 0.4944(10) 0.146(5) Uiso 1 1 d D U .
C111 C 0.8600(9) 0.2227(9) 0.4803(9) 0.102(5) Uiso 1 1 d D U .
C112 C 0.9055(9) 0.2221(9) 0.5258(10) 0.101(6) Uiso 1 1 d D U .
C113 C 0.9762(10) 0.2467(9) 0.5136(11) 0.118(7) Uiso 1 1 d D U .
C114 C 1.0089(16) 0.2163(13) 0.4905(15) 0.172(11) Uiso 1 1 d . U .
C121 C 0.7476(17) 0.2468(6) 0.5256(11) 0.136(7) Uiso 1 1 d D U .
C122 C 0.7308(18) 0.2931(8) 0.5070(10) 0.139(7) Uiso 1 1 d D U .
C123 C 0.7253(19) 0.3333(6) 0.5492(10) 0.143(8) Uiso 1 1 d D U .
C124 C 0.7028(17) 0.3808(8) 0.5174(13) 0.149(10) Uiso 1 1 d D U .
C131 C 0.7806(17) 0.1596(5) 0.5226(8) 0.165(8) Uiso 1 1 d D U .
C132 C 0.7549(18) 0.1209(5) 0.4832(11) 0.210(10) Uiso 1 1 d D U .
C133 C 0.7920(14) 0.0816(8) 0.5160(14) 0.208(11) Uiso 1 1 d D U .
C134 C 0.7507(19) 0.0345(7) 0.512(2) 0.225(13) Uiso 1 1 d D U .
C141 C 0.7441(11) 0.2105(12) 0.4318(11) 0.152(7) Uiso 1 1 d D U .
C142 C 0.6663(11) 0.1957(12) 0.4376(9) 0.168(8) Uiso 1 1 d D U .
C143 C 0.6281(15) 0.2051(13) 0.3837(8) 0.167(9) Uiso 1 1 d D U .
C144 C 0.5877(17) 0.1989(18) 0.3300(10) 0.193(15) Uiso 1 1 d D U .
N2 N 0.0000 0.0950(8) 0.2500 0.093(5) Uiso 1 2 d S U P
C211 C 0.0595(10) 0.1268(7) 0.2492(11) 0.088(4) Uiso 1 1 d . U .
C212 C 0.1317(11) 0.0988(7) 0.2630(9) 0.089(5) Uiso 1 1 d . U .
C213 C 0.1972(11) 0.1327(7) 0.2585(10) 0.088(5) Uiso 1 1 d . U .
C214 C 0.2664(14) 0.1035(9) 0.2374(12) 0.114(8) Uiso 1 1 d . U .
C221 C 0.0108(14) 0.0630(8) 0.2987(6) 0.100(5) Uiso 1 1 d D U .
C222 C -0.0069(16) 0.0866(7) 0.3479(6) 0.123(6) Uiso 1 1 d D U .
C223 C -0.0244(18) 0.0551(7) 0.3971(7) 0.159(9) Uiso 1 1 d D U .
C224 C -0.036(3) 0.0857(11) 0.4481(7) 0.239(16) Uiso 1 1 d D U .

loop_
_atom_site_aniso_label
_atom_site_aniso_U_11
_atom_site_aniso_U_22
_atom_site_aniso_U_33
_atom_site_aniso_U_23
_atom_site_aniso_U_13
_atom_site_aniso_U_12
W1 0.0348(3) 0.0740(6) 0.0254(3) -0.0057(3) 0.0033(2) 0.0079(4)
W2 0.0219(3) 0.0994(7) 0.0407(4) -0.0010(4) 0.0044(3) 0.0033(4)
W3 0.0236(3) 0.0803(5) 0.0426(4) 0.0006(3) -0.0088(3) -0.0065(4)
W4 0.0339(3) 0.0723(5) 0.0259(3) -0.0076(3) -0.0085(3) 0.0014(4)
W5 0.0303(3) 0.0531(4) 0.0370(3) -0.0100(4) 0.0031(3) 0.0065(3)
W6 0.0298(3) 0.0494(4) 0.0356(3) 0.0094(4) -0.0021(3) 0.0050(3)
Ni1 0.0427(7) 0.0422(6) 0.0367(6) -0.0090(5) 0.0019(11) 0.0017(12)
P1 0.0235(10) 0.0422(11) 0.0226(10) 0.0063(19) -0.0017(16) -0.0048(7)
O1 0.045(5) 0.074(9) 0.034(5) -0.035(6) 0.006(4) 0.015(6)
O2 0.052(6) 0.055(7) 0.039(5) 0.000(5) 0.012(5) -0.004(5)
O3 0.045(4) 0.046(4) 0.035(4) 0.018(6) 0.013(5) -0.008(3)
O4 0.052(6) 0.079(9) 0.036(5) -0.002(6) 0.007(4) 0.019(6)
O5 0.035(6) 0.149(16) 0.079(9) 0.007(10) -0.008(6) -0.012(8)
O6 0.023(4) 0.135(13) 0.036(5) 0.004(7) -0.021(4) -0.016(6)
O7 0.053(7) 0.168(18) 0.037(6) -0.036(9) -0.014(5) 0.034(9)
O8 0.038(4) 0.068(4) 0.028(3) 0.010(3) 0.007(4) 0.024(6)
O9 0.034(5) 0.080(9) 0.059(7) 0.002(7) 0.021(5) 0.012(6)
O10 0.011(3) 0.094(6) 0.048(5) 0.014(7) 0.003(4) 0.007(3)
O11 0.022(4) 0.064(7) 0.030(4) -0.008(5) 0.007(3) -0.013(4)
O12 0.027(3) 0.058(4) 0.040(4) -0.012(7) -0.003(5) -0.010(3)
O13 0.041(5) 0.051(7) 0.027(4) 0.003(5) 0.007(4) -0.004(5)
O14 0.012(3) 0.033(4) 0.029(4) -0.003(4) -0.005(3) 0.007(3)
O15 0.038(5) 0.074(8) 0.034(5) 0.004(5) 0.014(4) 0.014(5)
O16 0.025(4) 0.036(4) 0.040(5) -0.010(4) -0.001(3) 0.004(3)
O17 0.036(6) 0.113(12) 0.039(6) -0.002(7) -0.001(4) 0.008(6)
O18 0.017(4) 0.088(9) 0.030(4) 0.026(5) 0.004(3) 0.010(5)
O19 0.026(3) 0.055(4) 0.033(3) -0.004(3) -0.008(5) -0.014(6)
O20 0.032(3) 0.042(3) 0.038(3) 0.003(5) -0.005(4) 0.004(2)
O21 0.038(5) 0.059(7) 0.073(8) -0.034(6) -0.016(5) 0.014(5)
O22 0.053(6) 0.054(6) 0.053(6) 0.013(5) -0.006(5) 0.008(5)

loop_
_atom_type_symbol
_atom_type_description
_atom_type_scat_dispersion_real
_atom_type_scat_dispersion_imag
_atom_type_scat_source
H H 0.0000 0.0000 'International Tables Vol C Tables 4.2.6.8 and 6.1.1.4'
O O 0.0106 0.0060 'International Tables Vol C Tables 4.2.6.8 and 6.1.1.4'
C C 0.0033 0.0016 'International Tables Vol C Tables 4.2.6.8 and 6.1.1.4'
P P 0.1023 0.0942 'International Tables Vol C Tables 4.2.6.8 and 6.1.1.4'
Ni Ni 0.3393 1.1124 'International Tables Vol C Tables 4.2.6.8 and 6.1.1.4'
W W -0.8490 6.8722 'International Tables Vol C Tables 4.2.6.8 and 6.1.1.4'
N N 0.0061 0.0033 'International Tables Vol C Tables 4.2.6.8 and 6.1.1.4'

loop_
_geom_angle_atom_site_label_1
_geom_angle_atom_site_label_2
_geom_angle_atom_site_label_3
_geom_angle
_geom_angle_site_symmetry_1
_geom_angle_site_symmetry_3
O4 W1 O1 104.6(5) . .
O4 W1 O8 99.3(4) . .
O1 W1 O8 89.9(4) . .
O4 W1 O15 102.5(6) . .
O1 W1 O15 152.3(4) . .
O8 W1 O15 80.2(4) . .
O4 W1 O9 98.3(5) . .
O1 W1 O9 92.3(5) . .
O8 W1 O9 161.1(4) . .
O15 W1 O9 89.3(6) . .
O4 W1 O13 171.9(5) . 3
O1 W1 O13 82.3(4) . 3
O8 W1 O13 84.7(3) . 3
O15 W1 O13 71.1(4) . 3
O9 W1 O13 76.9(4) . 3
O5 W2 O9 100.8(6) . .
O5 W2 O16 107.4(7) . 3
O9 W2 O16 96.9(5) . 3
O5 W2 O10 101.8(5) . 3
O9 W2 O10 152.1(5) . 3
O16 W2 O10 91.8(4) 3 3
O5 W2 O12 164.5(6) . 3
O9 W2 O12 80.9(4) . 3
O16 W2 O12 87.5(3) 3 3
O10 W2 O12 73.0(4) 3 3
O5 W2 O201 90.9(7) . 3
O9 W2 O201 82.1(5) . 3
O16 W2 O201 161.4(4) 3 3
O10 W2 O201 81.3(4) 3 3
O12 W2 O201 74.0(3) 3 3
O17 W3 O6 103.5(7) . .
O17 W3 O10 93.9(5) . .
O6 W3 O10 96.2(5) . .
O17 W3 O11 91.0(5) . .
O6 W3 O11 102.3(6) . .
O10 W3 O11 159.2(4) . .
O17 W3 N201 163.9(6) . .
O6 W3 N201 91.2(6) . .
O10 W3 N201 77.6(5) . .
O11 W3 N201 92.4(6) . .
O17 W3 O12 86.2(4) . .
O6 W3 O12 167.3(4) . .
O10 W3 O12 74.7(4) . .
O11 W3 O12 85.5(4) . .
N201 W3 O12 78.4(4) . .
O7 W4 O2 105.0(7) . .
O7 W4 O8 99.8(5) . .
O2 W4 O8 92.7(4) . .
O7 W4 O11 95.5(4) . .
O2 W4 O11 95.3(5) . .
O8 W4 O11 160.2(4) . .
O7 W4 O18 102.4(7) . .
O2 W4 O18 152.5(5) . .
O8 W4 O18 83.9(3) . .
O11 W4 O18 80.7(5) . .
O7 W4 O14 168.7(6) . .
O2 W4 O14 85.0(4) . .
O8 W4 O14 84.5(3) . .
O11 W4 O14 78.3(3) . .
O18 W4 O14 67.5(4) . .
O21 W5 O15 102.8(6) . 3
O21 W5 O19 97.6(4) . .
O15 W5 O19 91.6(4) 3 .
O21 W5 O20 100.4(5) . .
O15 W5 O20 156.0(4) 3 .
O19 W5 O20 91.1(3) . .
O21 W5 O16 95.3(4) . .
O15 W5 O16 87.6(4) 3 .
O19 W5 O16 166.9(3) . .
O20 W5 O16 84.5(3) . .
O21 W5 O13 176.3(5) . .
O15 W5 O13 73.6(4) 3 .
O19 W5 O13 83.6(3) . .
O20 W5 O13 83.0(3) . .
O16 W5 O13 83.6(4) . .
O22 W6 O18 100.7(5) . .
O22 W6 O20 102.7(5) . .
O18 W6 O20 153.9(4) . .
O22 W6 O19 99.8(4) . 3
O18 W6 O19 96.5(3) . 3
O20 W6 O19 90.8(3) . 3
O22 W6 O17 97.5(6) . .
O18 W6 O17 79.0(4) . .
O20 W6 O17 86.6(3) . .
O19 W6 O17 162.6(5) 3 .
O22 W6 O14 174.9(5) . .
O18 W6 O14 74.6(4) . .
O20 W6 O14 81.6(3) . .
O19 W6 O14 82.7(3) 3 .
O17 W6 O14 79.9(5) . .
O1 Ni1 O101 107.5(5) . .
O1 Ni1 O2 89.3(3) . .
O101 Ni1 O2 99.1(5) . .
O1 Ni1 O3 159.7(4) . .
O101 Ni1 O3 92.8(4) . .
O2 Ni1 O3 88.2(4) . .
O1 Ni1 O3 91.5(4) . 3
O101 Ni1 O3 99.5(4) . 3
O2 Ni1 O3 160.2(4) . 3
O3 Ni1 O3 84.2(3) . 3
O1 Ni1 Ni1 135.5(3) . 3
O101 Ni1 Ni1 80.5(3) . 3
O2 Ni1 Ni1 133.6(3) . 3
O3 Ni1 Ni1 45.8(3) . 3
O3 Ni1 Ni1 44.4(3) 3 3
O3 P1 O14 110.4(6) . .
O3 P1 O13 106.6(7) . .
O14 P1 O13 112.7(4) . .
O3 P1 O12 111.3(4) . .
O14 P1 O12 110.4(5) . .
O13 P1 O12 105.4(6) . .
W1 O1 Ni1 124.2(6) . .
W4 O2 Ni1 123.1(6) . .
P1 O3 Ni1 118.2(5) . .
P1 O3 Ni1 116.3(6) . 3
Ni1 O3 Ni1 89.8(3) . 3
W4 O8 W1 148.5(4) . .
W2 O9 W1 140.8(8) . .
W3 O10 W2 119.4(4) . 3
W3 O11 W4 145.0(6) . .
P1 O12 W2 128.9(6) . 3
P1 O12 W3 123.0(6) . .
W2 O12 W3 92.8(2) 3 .
P1 O13 W5 123.8(6) . .
P1 O13 W1 128.9(6) . 3
W5 O13 W1 91.8(3) . 3
P1 O14 W6 129.6(5) . .
P1 O14 W4 121.0(5) . .
W6 O14 W4 93.2(3) . .
W5 O15 W1 122.9(6) 3 .
W2 O16 W5 137.8(5) 3 .
W3 O17 W6 145.5(8) . .
W6 O18 W4 124.7(5) . .
W6 O19 W5 172.2(4) 3 .
W6 O20 W5 164.4(4) . .
N201 C201 O201 123.6(14) . .
N201 C201 C202 128(2) . .
O201 C201 C202 108(2) . .
C201 C202 H20A 109.5 . .
C201 C202 H20B 109.5 . .
H20A C202 H20B 109.5 . .
C201 C202 H20C 109.5 . .
H20A C202 H20C 109.5 . .
H20B C202 H20C 109.5 . .
C201 O201 W2 123.4(10) . 3
C201 N201 W3 138.5(12) . .
O101 C101 O101 130.5(16) 3 .
O101 C101 C102 114.8(8) 3 .
O101 C101 C102 114.8(8) . .
C101 C102 H10A 109.5 . .
C101 C102 H10B 109.5 . .
H10A C102 H10B 109.5 . .
C101 C102 H10C 109.5 . .
H10A C102 H10C 109.5 . .
H10B C102 H10C 109.5 . .
C101 O101 Ni1 123.1(9) . .
C121 N1 C111 111.1(19) . .
C121 N1 C131 113.1(14) . .
C111 N1 C131 112(2) . .
C121 N1 C141 103.7(15) . .
C111 N1 C141 101.5(17) . .
C131 N1 C141 114.9(15) . .
C112 C111 N1 112.9(18) . .
C111 C112 C113 111.7(19) . .
C114 C113 C112 103(2) . .
C122 C121 N1 127(2) . .
C121 C122 C123 117.9(18) . .
C122 C123 C124 107.2(17) . .
C132 C131 N1 110.8(3) . .
C131 C132 C133 91.6(15) . .
C134 C133 C132 110.7(3) . .
C133 C134 C134 147(3) . 2_556
C142 C141 N1 109.1(18) . .
C141 C142 C143 109(2) . .
C144 C143 C142 164(4) . .
C211 N2 C211 103(2) . 3
C211 N2 C221 105.8(13) . .
C211 N2 C221 117.7(13) 3 .
C211 N2 C221 117.6(13) . 3
C211 N2 C221 105.8(13) 3 3
C221 N2 C221 107(2) . 3
N2 C211 C212 111.0(16) . .
C213 C212 C211 111.1(17) . .
C212 C213 C214 110.7(17) . .
C222 C221 N2 111.7(18) . .
C221 C222 C223 117.2(14) . .
C224 C223 C222 110.7(3) . .

loop_
_geom_bond_atom_site_label_1
_geom_bond_atom_site_label_2
_geom_bond_distance
_geom_bond_site_symmetry_2
W1 O4 1.691(10) .
W1 O1 1.768(14) .
W1 O8 1.967(9) .
W1 O15 1.991(13) .
W1 O9 2.029(11) .
W1 O13 2.377(9) 3
W2 O5 1.735(13) .
W2 O9 1.836(14) .
W2 O16 1.861(10) 3
W2 O10 2.009(11) 3
W2 O12 2.253(10) 3
W2 O201 2.258(13) 3
W3 O17 1.687(15) .
W3 O6 1.706(9) .
W3 O10 1.825(11) .
W3 O11 1.865(10) .
W3 N201 1.995(15) .
W3 O12 2.319(10) .
W4 O7 1.757(10) .
W4 O2 1.764(12) .
W4 O8 1.820(10) .
W4 O11 1.967(8) .
W4 O18 1.997(13) .
W4 O14 2.451(8) .
W5 O21 1.781(11) .
W5 O15 1.874(11) 3
W5 O19 1.892(9) .
W5 O20 1.939(12) .
W5 O16 2.001(9) .
W5 O13 2.353(12) .
W6 O22 1.611(12) .
W6 O18 1.855(11) .
W6 O20 1.865(12) .
W6 O19 1.872(10) 3
W6 O17 2.086(11) .
W6 O14 2.242(10) .
Ni1 O1 1.959(10) .
Ni1 O101 1.981(9) .
Ni1 O2 1.982(11) .
Ni1 O3 2.024(10) .
Ni1 O3 2.074(11) 3
Ni1 Ni1 2.893(3) 3
P1 O3 1.521(8) .
P1 O14 1.536(9) .
P1 O13 1.548(10) .
P1 O12 1.548(7) .
O3 Ni1 2.074(11) 3
O10 W2 2.010(11) 3
O12 W2 2.253(10) 3
O13 W1 2.377(9) 3
O15 W5 1.874(11) 3
O16 W2 1.860(10) 3
O19 W6 1.872(9) 3
C201 N201 1.30(2) .
C201 O201 1.38(2) .
C201 C202 1.53(2) .
C202 H20A 0.9600 .
C202 H20B 0.9600 .
C202 H20C 0.9600 .
O201 W2 2.258(13) 3
C101 O101 1.248(11) 3
C101 O101 1.248(11) .
C101 C102 1.5500(10) .
C102 H10A 0.9600 .
C102 H10B 0.9600 .
C102 H10C 0.9600 .
N1 C121 1.51(2) .
N1 C111 1.5500(10) .
N1 C131 1.5500(10) .
N1 C141 1.73(4) .
C111 C112 1.43(3) .
C112 C113 1.5500(10) .
C113 C114 1.21(4) .
C121 C122 1.43(3) .
C122 C123 1.5500(10) .
C123 C124 1.62(3) .
C131 C132 1.5500(10) .
C132 C133 1.5501(10) .
C133 C134 1.5500(10) .
C134 C134 2.05(6) 2_556
C141 C142 1.5500(10) .
C142 C143 1.5500(10) .
C143 C144 1.5500(10) .
N2 C211 1.45(2) .
N2 C211 1.45(2) 3
N2 C221 1.53(2) .
N2 C221 1.53(2) 3
C211 C212 1.63(3) .
C212 C213 1.58(3) .
C213 C214 1.65(3) .
C221 C222 1.43(2) .
C222 C223 1.5501(10) .
C223 C224 1.5500(10) .

loop_
_geom_torsion_atom_site_label_1
_geom_torsion_atom_site_label_2
_geom_torsion_atom_site_label_3
_geom_torsion_atom_site_label_4
_geom_torsion
_geom_torsion_site_symmetry_1
_geom_torsion_site_symmetry_4
O4 W1 O1 Ni1 148.0(6) . .
O8 W1 O1 Ni1 48.5(6) . .
O15 W1 O1 Ni1 -19.8(13) . .
O9 W1 O1 Ni1 -112.7(7) . .
O13 W1 O1 Ni1 -36.2(6) 3 .
O7 W4 O2 Ni1 -147.2(6) . .
O8 W4 O2 Ni1 -46.3(6) . .
O11 W4 O2 Ni1 115.7(6) . .
O18 W4 O2 Ni1 35.6(12) . .
O14 W4 O2 Ni1 37.9(6) . .
O14 P1 O3 Ni1 -8.4(8) . .
O13 P1 O3 Ni1 114.3(7) . .
O12 P1 O3 Ni1 -131.4(6) . .
O14 P1 O3 Ni1 -113.5(6) . 3
O13 P1 O3 Ni1 9.1(6) . 3
O12 P1 O3 Ni1 123.5(6) . 3
O7 W4 O8 W1 112.5(10) . .
O2 W4 O8 W1 6.7(9) . .
O11 W4 O8 W1 -107.1(13) . .
O18 W4 O8 W1 -145.9(8) . .
O14 W4 O8 W1 -78.0(8) . .
O5 W2 O9 W1 116.3(11) . .
O16 W2 O9 W1 7.0(11) 3 .
O10 W2 O9 W1 -100.2(14) 3 .
O12 W2 O9 W1 -79.3(10) 3 .
O201 W2 O9 W1 -154.3(11) 3 .
O17 W3 O10 W2 82.2(6) . 3
O6 W3 O10 W2 -173.8(7) . 3
O11 W3 O10 W2 -21.2(15) . 3
N201 W3 O10 W2 -83.9(6) . 3
O12 W3 O10 W2 -2.8(4) . 3
O17 W3 O11 W4 -18.4(12) . .
O6 W3 O11 W4 -122.4(11) . .
O10 W3 O11 W4 85.5(18) . .
N201 W3 O11 W4 145.9(12) . .
O12 W3 O11 W4 67.7(11) . .
O3 P1 O12 W2 -117.7(7) . 3
O14 P1 O12 W2 119.3(7) . 3
O13 P1 O12 W2 -2.6(8) . 3
O3 P1 O12 W3 115.5(6) . .
O14 P1 O12 W3 -7.5(7) . .
O13 P1 O12 W3 -129.4(6) . .
O3 P1 O13 W5 -176.4(5) . .
O14 P1 O13 W5 -55.1(6) . .
O12 P1 O13 W5 65.3(7) . .
O3 P1 O13 W1 57.6(8) . 3
O14 P1 O13 W1 178.8(7) . 3
O12 P1 O13 W1 -60.7(8) . 3
O3 P1 O14 W6 -180.0(5) . .
O13 P1 O14 W6 61.0(7) . .
O12 P1 O14 W6 -56.5(7) . .
O3 P1 O14 W4 -54.4(6) . .
O13 P1 O14 W4 -173.4(6) . .
O12 P1 O14 W4 69.1(6) . .
O6 W3 O17 W6 128.1(11) . .
O10 W3 O17 W6 -134.6(11) . .
O11 W3 O17 W6 25.2(12) . .
N201 W3 O17 W6 -77(2) . .
O12 W3 O17 W6 -60.3(11) . .
O22 W6 O18 W4 178.7(6) . .
O20 W6 O18 W4 25.3(10) . .
O19 W6 O18 W4 -80.1(5) 3 .
O17 W6 O18 W4 83.0(7) . .
O14 W6 O18 W4 0.5(5) . .
O22 W6 O20 W5 -162.2(13) . .
O18 W6 O20 W5 -9.0(18) . .
O19 W6 O20 W5 97.6(13) 3 .
O17 W6 O20 W5 -65.2(14) . .
O14 W6 O20 W5 15.1(13) . .
N201 C201 O201 W2 -5(2) . 3
C202 C201 O201 W2 168.9(13) . 3
O201 C201 N201 W3 -9(3) . .
C202 C201 N201 W3 178.6(17) . .
O101 C101 O101 Ni1 -8.2(6) 3 .
C102 C101 O101 Ni1 171.8(6) . .
C121 N1 C111 C112 72(3) . .
C131 N1 C111 C112 -55(2) . .
C141 N1 C111 C112 -178(2) . .
N1 C111 C112 C113 -168(2) . .
C111 C112 C113 C114 -81(3) . .
C111 N1 C121 C122 65(4) . .
C131 N1 C121 C122 -168(3) . .
C141 N1 C121 C122 -43(4) . .
N1 C121 C122 C123 -153(3) . .
C121 C122 C123 C124 -178(3) . .
C121 N1 C131 C132 130(2) . .
C111 N1 C131 C132 -104(3) . .
C141 N1 C131 C132 11(3) . .
N1 C131 C132 C133 155(2) . .
C131 C132 C133 C134 148(3) . .
C132 C133 C134 C134 117(5) . 2_556
C121 N1 C141 C142 -66(3) . .
C111 N1 C141 C142 179(2) . .
C131 N1 C141 C142 58(3) . .
N1 C141 C142 C143 171(2) . .
C141 C142 C143 C144 116(9) . .
C211 N2 C211 C212 166(2) 3 .
C221 N2 C211 C212 42(2) . .
C221 N2 C211 C212 -78(2) 3 .
N2 C211 C212 C213 176.4(16) . .
C211 C212 C213 C214 -147.0(19) . .
C211 N2 C221 C222 77(2) . .
C211 N2 C221 C222 -37(3) 3 .
C221 N2 C221 C222 -156(3) 3 .
N2 C221 C222 C223 159(2) . .
C221 C222 C223 C224 175(3) . .

loop_
_platon_squeeze_void_nr
_platon_squeeze_void_average_x
_platon_squeeze_void_average_y
_platon_squeeze_void_average_z
_platon_squeeze_void_volume
_platon_squeeze_void_count_electrons
_platon_squeeze_void_content
1 0.086 0.082 0.551 5479 5167 ' '
